data_7216424
loop_
_publ_author_name
'Tripuramallu, Bharat Kumar'
'Manna, Paulami'
'Das, Samar K.'

_publ_section_title
;
 Structural library of coordination polymers based on flexible linkers
 exploiting the role of linker coordination angle: synthesis, structural
 characterization and magnetic properties
;
_journal_issue 22
_journal_name_full CrystEngComm
_journal_page_first 4816
_journal_paper_doi 10.1039/c3ce42637h
_journal_volume 16
_journal_year 2014
_chemical_formula_moiety 'C24 H22 Co N4 O4'
_chemical_formula_sum 'C24 H22 Co N4 O4'
_chemical_formula_weight 489.39
_chemical_name_systematic
;
 ?
;
_space_group_IT_number 14
_symmetry_cell_setting monoclinic
_symmetry_space_group_name_Hall '-P 2ybc'
_symmetry_space_group_name_H-M 'P 1 21/c 1'
_atom_sites_solution_hydrogens geom
_atom_sites_solution_primary direct
_atom_sites_solution_secondary difmap
_audit_creation_method SHELXL-97
_cell_angle_alpha 90.00
_cell_angle_beta 105.401(7)
_cell_angle_gamma 90.00
_cell_formula_units_Z 4
_cell_length_a 8.5118(7)
_cell_length_b 22.703(2)
_cell_length_c 11.3906(8)
_cell_measurement_reflns_used 3291
_cell_measurement_temperature 298(2)
_cell_measurement_theta_max 28.943
_cell_measurement_theta_min 2.633
_cell_volume 2122.1(3)
_computing_cell_refinement
;
CrysAlisPro, Oxford Diffraction Ltd.,
Version 1.171.34.40 (release 27-08-2010 CrysAlis171 .NET)
(compiled Aug 27 2010,11:50:40)

;
_computing_data_collection
;
CrysAlisPro, Agilent Technologies,
Version 1.171.35.19 (release 27-10-2011 CrysAlis171 .NET)

(compiled Oct 27 2011,15:02:11)
;
_computing_data_reduction
;
CrysAlisPro, Oxford Diffraction Ltd.,
Version 1.171.34.40 (release 27-08-2010 CrysAlis171 .NET)
(compiled Aug 27 2010,11:50:40)
;
_computing_molecular_graphics 'Bruker SHELXTL'
_computing_publication_material 'Bruker SHELXTL'
_computing_structure_refinement 'SHELXL-97 (Sheldrick, 1997)'
_computing_structure_solution 'SHELXS-97 (Sheldrick, 1990)'
_diffrn_ambient_temperature 298(2)
_diffrn_measured_fraction_theta_full 0.998
_diffrn_measured_fraction_theta_max 0.998
_diffrn_measurement_device_type 'Xcalibur, Eos, Gemini'
_diffrn_measurement_method '\w scans'
_diffrn_radiation_monochromator graphite
_diffrn_radiation_source 'Enhance (Mo) X-ray Source'
_diffrn_radiation_type MoK\a
_diffrn_radiation_wavelength 0.71073
_diffrn_reflns_av_R_equivalents 0.0509
_diffrn_reflns_av_sigmaI/netI 0.0861
_diffrn_reflns_limit_h_max 10
_diffrn_reflns_limit_h_min -10
_diffrn_reflns_limit_k_max 17
_diffrn_reflns_limit_k_min -28
_diffrn_reflns_limit_l_max 10
_diffrn_reflns_limit_l_min -14
_diffrn_reflns_number 9658
_diffrn_reflns_theta_full 26.37
_diffrn_reflns_theta_max 26.37
_diffrn_reflns_theta_min 2.64
_exptl_absorpt_coefficient_mu 0.850
_exptl_absorpt_correction_T_max 0.8484
_exptl_absorpt_correction_T_min 0.7274
_exptl_absorpt_correction_type multi-scan
_exptl_absorpt_process_details
;
CrysAlisPro, Agilent Technologies,
Version 1.171.35.19 (release 27-10-2011 CrysAlis171 .NET)
(compiled Oct 27 2011,15:02:11)

Empirical absorption correction using spherical harmonics,
 implemented in SCALE3 ABSPACK scaling algorithm.
;
_exptl_crystal_colour Blue
_exptl_crystal_density_diffrn 1.532
_exptl_crystal_density_method 'not measured'
_exptl_crystal_description Block
_exptl_crystal_F_000 1012
_exptl_crystal_size_max 0.40
_exptl_crystal_size_mid 0.30
_exptl_crystal_size_min 0.20
_refine_diff_density_max 0.401
_refine_diff_density_min -0.313
_refine_diff_density_rms 0.073
_refine_ls_extinction_method none
_refine_ls_goodness_of_fit_ref 1.034
_refine_ls_hydrogen_treatment mixed
_refine_ls_matrix_type full
_refine_ls_number_parameters 298
_refine_ls_number_reflns 4344
_refine_ls_number_restraints 0
_refine_ls_restrained_S_all 1.034
_refine_ls_R_factor_all 0.0875
_refine_ls_R_factor_gt 0.0535
_refine_ls_shift/su_max 0.001
_refine_ls_shift/su_mean 0.000
_refine_ls_structure_factor_coef Fsqd
_refine_ls_weighting_details 'calc w=1/[\s^2^(Fo^2^)+(0.0311P)^2^+0.0000P] where P=(Fo^2^+2Fc^2^)/3'
_refine_ls_weighting_scheme calc
_refine_ls_wR_factor_gt 0.0934
_refine_ls_wR_factor_ref 0.1061
_reflns_number_gt 2991
_reflns_number_total 4344
_reflns_threshold_expression >2sigma(I)
_cod_data_source_file c3ce42637h2.cif
_cod_data_source_block Compound1a
_cod_original_sg_symbol_H-M P21/c
_cod_database_code 7216424

loop_
_symmetry_equiv_pos_as_xyz
'x, y, z'
'-x, y+1/2, -z+1/2'
'-x, -y, -z'
'x, -y-1/2, z-1/2'

loop_
_atom_site_label
_atom_site_type_symbol
_atom_site_fract_x
_atom_site_fract_y
_atom_site_fract_z
_atom_site_U_iso_or_equiv
_atom_site_adp_type
_atom_site_occupancy
_atom_site_symmetry_multiplicity
_atom_site_calc_flag
_atom_site_refinement_flags
Co1 Co 0.54510(5) 0.10580(2) 0.44180(4) 0.02739(15) Uani 1 1 d .
O1 O 0.7502(3) 0.05491(11) 0.4872(2) 0.0430(7) Uani 1 1 d .
O2 O 0.7957(3) 0.12819(11) 0.6172(2) 0.0374(6) Uani 1 1 d .
O3 O 1.4107(2) 0.12287(11) 0.55859(19) 0.0343(6) Uani 1 1 d .
O4 O 1.2658(3) 0.16260(11) 0.3874(2) 0.0425(7) Uani 1 1 d .
N2 N 0.7435(3) 0.26165(12) 0.3472(2) 0.0289(7) Uani 1 1 d .
N1 N 0.6156(3) 0.17883(12) 0.3654(2) 0.0293(7) Uani 1 1 d .
N4 N 0.3735(3) -0.03472(12) 0.2066(2) 0.0268(6) Uani 1 1 d .
N3 N 0.4245(3) 0.04706(13) 0.3146(2) 0.0286(7) Uani 1 1 d .
C3 C 1.1237(3) 0.10093(16) 0.7187(3) 0.0308(8) Uani 1 1 d .
C20 C 0.7093(4) 0.39171(15) 0.4587(3) 0.0290(8) Uani 1 1 d .
C1 C 0.8425(4) 0.08380(17) 0.5733(3) 0.0328(8) Uani 1 1 d .
C10 C 1.2878(4) 0.15176(15) 0.4965(3) 0.0291(8) Uani 1 1 d .
C8 C 1.1821(4) 0.15502(16) 0.6895(3) 0.0280(8) Uani 1 1 d .
C19 C 0.6840(4) 0.42420(17) 0.5558(3) 0.0379(9) Uani 1 1 d .
H9 H 0.6041 0.4533 0.5413 0.046 Uiso 1 1 calc R
C15 C 0.8277(4) 0.34796(15) 0.4810(3) 0.0281(8) Uani 1 1 d .
C13 C 0.6358(4) 0.25075(17) 0.2361(3) 0.0367(9) Uani 1 1 d .
H12 H 0.6190 0.2737 0.1662 0.044 Uiso 1 1 calc R
C21 C 0.4824(4) -0.00461(15) 0.2929(3) 0.0288(8) Uani 1 1 d .
H13 H 0.5857 -0.0185 0.3325 0.035 Uiso 1 1 calc R
C16 C 0.9196(4) 0.33825(17) 0.6005(3) 0.0373(9) Uani 1 1 d .
H16 H 0.9996 0.3093 0.6162 0.045 Uiso 1 1 calc R
C11 C 0.7261(4) 0.21748(15) 0.4203(3) 0.0300(8) Uani 1 1 d .
H17 H 0.7858 0.2144 0.5012 0.036 Uiso 1 1 calc R
C12 C 0.5594(4) 0.20026(17) 0.2487(3) 0.0378(9) Uani 1 1 d .
H19 H 0.4797 0.1823 0.1872 0.045 Uiso 1 1 calc R
C7 C 1.2616(4) 0.19230(17) 0.7847(3) 0.0384(9) Uani 1 1 d .
H20 H 1.2958 0.2293 0.7664 0.046 Uiso 1 1 calc R
C23 C 0.2369(4) -0.00017(18) 0.1730(3) 0.0404(10) Uani 1 1 d .
H22 H 0.1403 -0.0095 0.1155 0.048 Uiso 1 1 calc R
C17 C 0.8936(4) 0.37086(19) 0.6955(3) 0.0447(11) Uani 1 1 d .
H25 H 0.9558 0.3638 0.7746 0.054 Uiso 1 1 calc R
C4 C 1.1569(4) 0.08454(18) 0.8408(3) 0.0397(9) Uani 1 1 d .
H28 H 1.1217 0.0480 0.8608 0.048 Uiso 1 1 calc R
C2 C 1.0196(4) 0.06203(17) 0.6212(3) 0.0392(9) Uani 1 1 d .
H29A H 1.0185 0.0226 0.6537 0.047 Uiso 1 1 calc R
H29B H 1.0687 0.0598 0.5536 0.047 Uiso 1 1 calc R
C22 C 0.2683(4) 0.04977(17) 0.2386(3) 0.0381(9) Uani 1 1 d .
H30 H 0.1964 0.0811 0.2336 0.046 Uiso 1 1 calc R
C6 C 1.2902(4) 0.1755(2) 0.9040(3) 0.0500(12) Uani 1 1 d .
H31 H 1.3432 0.2010 0.9658 0.060 Uiso 1 1 calc R
C14 C 0.8612(4) 0.31006(15) 0.3808(3) 0.0350(9) Uani 1 1 d .
H32A H 0.8560 0.3343 0.3098 0.042 Uiso 1 1 calc R
H32B H 0.9704 0.2939 0.4080 0.042 Uiso 1 1 calc R
C24 C 0.3951(4) -0.09522(15) 0.1684(3) 0.0353(9) Uani 1 1 d .
H34A H 0.3672 -0.1225 0.2253 0.042 Uiso 1 1 calc R
H34B H 0.5087 -0.1014 0.1710 0.042 Uiso 1 1 calc R
C9 C 1.1627(4) 0.17425(18) 0.5611(3) 0.0409(10) Uani 1 1 d .
H36A H 1.1650 0.2170 0.5599 0.049 Uiso 1 1 calc R
H36B H 1.0554 0.1621 0.5134 0.049 Uiso 1 1 calc R
C5 C 1.2405(4) 0.1212(2) 0.9323(3) 0.0486(12) Uani 1 1 d .
H41 H 1.2633 0.1091 1.0131 0.058 Uiso 1 1 calc R
C18 C 0.7758(5) 0.41381(18) 0.6733(3) 0.0440(10) Uani 1 1 d .
H45 H 0.7580 0.4358 0.7374 0.053 Uiso 1 1 calc R

loop_
_atom_site_aniso_label
_atom_site_aniso_U_11
_atom_site_aniso_U_22
_atom_site_aniso_U_33
_atom_site_aniso_U_23
_atom_site_aniso_U_13
_atom_site_aniso_U_12
Co1 0.0279(2) 0.0259(3) 0.0296(3) -0.0051(2) 0.00983(18) -0.0022(2)
O1 0.0313(13) 0.0425(18) 0.0470(14) -0.0128(13) -0.0038(11) -0.0032(12)
O2 0.0313(13) 0.0462(18) 0.0348(13) -0.0025(12) 0.0087(10) 0.0106(12)
O3 0.0246(12) 0.0460(18) 0.0328(13) 0.0016(11) 0.0084(10) 0.0084(11)
O4 0.0511(15) 0.0487(19) 0.0293(13) 0.0026(12) 0.0131(11) 0.0034(13)
N2 0.0320(16) 0.0239(18) 0.0330(16) 0.0022(13) 0.0127(13) -0.0006(13)
N1 0.0307(15) 0.0288(19) 0.0293(15) -0.0018(13) 0.0096(12) 0.0002(13)
N4 0.0255(14) 0.0229(18) 0.0298(14) -0.0051(12) 0.0034(11) -0.0007(13)
N3 0.0259(14) 0.0269(18) 0.0319(14) -0.0029(13) 0.0055(12) 0.0010(13)
C3 0.0171(16) 0.037(2) 0.0363(19) -0.0041(17) 0.0037(14) 0.0055(16)
C20 0.0307(18) 0.023(2) 0.0306(18) 0.0038(15) 0.0031(14) -0.0042(16)
C1 0.0286(18) 0.038(2) 0.0317(18) 0.0024(17) 0.0082(15) -0.0008(17)
C10 0.0286(18) 0.028(2) 0.0314(19) -0.0024(16) 0.0089(15) -0.0042(16)
C8 0.0199(16) 0.033(2) 0.0334(18) 0.0016(16) 0.0108(14) 0.0076(15)
C19 0.040(2) 0.033(2) 0.042(2) 0.0027(17) 0.0116(17) 0.0028(18)
C15 0.0276(17) 0.023(2) 0.0339(18) 0.0046(15) 0.0091(14) -0.0030(15)
C13 0.043(2) 0.036(3) 0.0296(19) 0.0058(16) 0.0069(16) 0.0073(18)
C21 0.0249(17) 0.027(2) 0.0317(18) -0.0035(15) 0.0031(14) -0.0031(16)
C16 0.0273(18) 0.041(3) 0.039(2) 0.0114(18) 0.0016(16) -0.0025(17)
C11 0.0338(19) 0.028(2) 0.0276(17) 0.0016(15) 0.0068(15) -0.0024(16)
C12 0.038(2) 0.042(3) 0.0314(19) -0.0040(17) 0.0046(16) 0.0010(19)
C7 0.0305(19) 0.032(2) 0.055(2) -0.0078(18) 0.0153(17) -0.0054(17)
C23 0.0262(19) 0.045(3) 0.043(2) -0.0106(19) -0.0018(16) 0.0019(18)
C17 0.038(2) 0.059(3) 0.033(2) 0.0119(19) 0.0009(17) -0.016(2)
C4 0.0298(19) 0.046(3) 0.043(2) 0.0152(19) 0.0096(16) 0.0029(18)
C2 0.0296(18) 0.037(3) 0.047(2) -0.0102(18) 0.0031(16) 0.0041(17)
C22 0.0292(19) 0.037(3) 0.044(2) -0.0067(18) 0.0035(16) 0.0097(17)
C6 0.037(2) 0.069(4) 0.041(2) -0.023(2) 0.0053(18) 0.001(2)
C14 0.0311(18) 0.029(2) 0.047(2) 0.0077(17) 0.0138(16) -0.0024(16)
C24 0.041(2) 0.026(2) 0.0331(19) -0.0065(16) 0.0005(16) 0.0004(17)
C9 0.0342(19) 0.054(3) 0.039(2) 0.0103(18) 0.0165(16) 0.0152(19)
C5 0.038(2) 0.079(4) 0.0260(19) 0.001(2) 0.0045(16) 0.009(2)
C18 0.051(2) 0.050(3) 0.033(2) -0.0072(18) 0.0156(18) -0.017(2)

loop_
_atom_type_symbol
_atom_type_description
_atom_type_scat_dispersion_real
_atom_type_scat_dispersion_imag
_atom_type_scat_source
C C 0.0033 0.0016 'International Tables Vol C Tables 4.2.6.8 and 6.1.1.4'
H H 0.0000 0.0000 'International Tables Vol C Tables 4.2.6.8 and 6.1.1.4'
Co Co 0.3494 0.9721 'International Tables Vol C Tables 4.2.6.8 and 6.1.1.4'
N N 0.0061 0.0033 'International Tables Vol C Tables 4.2.6.8 and 6.1.1.4'
O O 0.0106 0.0060 'International Tables Vol C Tables 4.2.6.8 and 6.1.1.4'

loop_
_geom_angle_atom_site_label_1
_geom_angle_atom_site_label_2
_geom_angle_atom_site_label_3
_geom_angle
_geom_angle_site_symmetry_1
_geom_angle_site_symmetry_3
O3 Co1 N3 109.22(10) 1_455 .
O3 Co1 N1 114.22(10) 1_455 .
N3 Co1 N1 112.33(11) . .
O3 Co1 O1 122.71(9) 1_455 .
N3 Co1 O1 92.59(10) . .
N1 Co1 O1 103.87(10) . .
C1 O1 Co1 102.5(2) . .
C10 O3 Co1 105.01(19) . 1_655
C11 N2 C13 106.3(3) . .
C11 N2 C14 125.4(3) . .
C13 N2 C14 128.2(3) . .
C11 N1 C12 104.1(3) . .
C11 N1 Co1 126.5(2) . .
C12 N1 Co1 129.4(2) . .
C21 N4 C23 106.4(3) . .
C21 N4 C24 125.2(3) . .
C23 N4 C24 128.1(3) . .
C21 N3 C22 105.5(3) . .
C21 N3 Co1 124.9(2) . .
C22 N3 Co1 129.5(2) . .
C4 C3 C8 118.8(3) . .
C4 C3 C2 120.1(3) . .
C8 C3 C2 121.0(3) . .
C15 C20 C19 119.4(3) . .
C15 C20 C24 121.9(3) . 2_655
C19 C20 C24 118.7(3) . 2_655
O2 C1 O1 122.4(3) . .
O2 C1 C2 120.5(3) . .
O1 C1 C2 117.1(3) . .
O4 C10 O3 123.0(3) . .
O4 C10 C9 118.6(3) . .
O3 C10 C9 118.5(3) . .
C7 C8 C3 118.5(3) . .
C7 C8 C9 119.1(3) . .
C3 C8 C9 122.4(3) . .
C18 C19 C20 120.8(3) . .
C18 C19 H9 119.6 . .
C20 C19 H9 119.6 . .
C20 C15 C16 118.9(3) . .
C20 C15 C14 122.7(3) . .
C16 C15 C14 118.4(3) . .
C12 C13 N2 106.2(3) . .
C12 C13 H12 126.9 . .
N2 C13 H12 126.9 . .
N3 C21 N4 111.7(3) . .
N3 C21 H13 124.2 . .
N4 C21 H13 124.2 . .
C17 C16 C15 121.1(3) . .
C17 C16 H16 119.5 . .
C15 C16 H16 119.5 . .
N1 C11 N2 112.8(3) . .
N1 C11 H17 123.6 . .
N2 C11 H17 123.6 . .
C13 C12 N1 110.5(3) . .
C13 C12 H19 124.7 . .
N1 C12 H19 124.7 . .
C6 C7 C8 121.5(4) . .
C6 C7 H20 119.3 . .
C8 C7 H20 119.3 . .
C22 C23 N4 107.4(3) . .
C22 C23 H22 126.3 . .
N4 C23 H22 126.3 . .
C18 C17 C16 120.0(3) . .
C18 C17 H25 120.0 . .
C16 C17 H25 120.0 . .
C5 C4 C3 121.4(4) . .
C5 C4 H28 119.3 . .
C3 C4 H28 119.3 . .
C3 C2 C1 113.6(3) . .
C3 C2 H29A 108.8 . .
C1 C2 H29A 108.8 . .
C3 C2 H29B 108.8 . .
C1 C2 H29B 108.8 . .
H29A C2 H29B 107.7 . .
C23 C22 N3 109.1(3) . .
C23 C22 H30 125.5 . .
N3 C22 H30 125.5 . .
C5 C6 C7 119.9(4) . .
C5 C6 H31 120.0 . .
C7 C6 H31 120.0 . .
N2 C14 C15 111.7(3) . .
N2 C14 H32A 109.3 . .
C15 C14 H32A 109.3 . .
N2 C14 H32B 109.3 . .
C15 C14 H32B 109.3 . .
H32A C14 H32B 107.9 . .
N4 C24 C20 112.3(3) . 2_645
N4 C24 H34A 109.1 . .
C20 C24 H34A 109.1 2_645 .
N4 C24 H34B 109.1 . .
C20 C24 H34B 109.1 2_645 .
H34A C24 H34B 107.9 . .
C8 C9 C10 117.5(3) . .
C8 C9 H36A 107.9 . .
C10 C9 H36A 107.9 . .
C8 C9 H36B 107.9 . .
C10 C9 H36B 107.9 . .
H36A C9 H36B 107.2 . .
C6 C5 C4 119.8(4) . .
C6 C5 H41 120.1 . .
C4 C5 H41 120.1 . .
C17 C18 C19 119.9(3) . .
C17 C18 H45 120.1 . .
C19 C18 H45 120.1 . .

loop_
_geom_bond_atom_site_label_1
_geom_bond_atom_site_label_2
_geom_bond_distance
_geom_bond_site_symmetry_2
Co1 O3 2.009(2) 1_455
Co1 N3 2.035(3) .
Co1 N1 2.035(3) .
Co1 O1 2.042(2) .
O1 C1 1.265(4) .
O2 C1 1.237(4) .
O3 C10 1.277(4) .
O3 Co1 2.009(2) 1_655
O4 C10 1.232(4) .
N2 C11 1.336(4) .
N2 C13 1.374(4) .
N2 C14 1.468(4) .
N1 C11 1.316(4) .
N1 C12 1.376(4) .
N4 C21 1.345(4) .
N4 C23 1.370(4) .
N4 C24 1.467(4) .
N3 C21 1.321(4) .
N3 C22 1.382(4) .
C3 C4 1.394(4) .
C3 C8 1.398(5) .
C3 C2 1.509(4) .
C20 C15 1.389(4) .
C20 C19 1.394(5) .
C20 C24 1.513(4) 2_655
C1 C2 1.542(4) .
C10 C9 1.533(4) .
C8 C7 1.399(4) .
C8 C9 1.494(4) .
C19 C18 1.379(4) .
C19 H9 0.9300 .
C15 C16 1.395(4) .
C15 C14 1.515(5) .
C13 C12 1.344(5) .
C13 H12 0.9300 .
C21 H13 0.9300 .
C16 C17 1.376(5) .
C16 H16 0.9300 .
C11 H17 0.9300 .
C12 H19 0.9300 .
C7 C6 1.370(5) .
C7 H20 0.9300 .
C23 C22 1.345(5) .
C23 H22 0.9300 .
C17 C18 1.373(5) .
C17 H25 0.9300 .
C4 C5 1.375(5) .
C4 H28 0.9300 .
C2 H29A 0.9700 .
C2 H29B 0.9700 .
C22 H30 0.9300 .
C6 C5 1.370(5) .
C6 H31 0.9300 .
C14 H32A 0.9700 .
C14 H32B 0.9700 .
C24 C20 1.513(4) 2_645
C24 H34A 0.9700 .
C24 H34B 0.9700 .
C9 H36A 0.9700 .
C9 H36B 0.9700 .
C5 H41 0.9300 .
C18 H45 0.9300 .
